data_4332355
loop_
_publ_author_name
'Zhang, Jian'
'Chen, Yu-Biao'
'Chen, Shu-Mei'
'Li, Zhao-Ji'
'Cheng, Jian-Kai'
'Yao, Yuan-Gen'

_publ_section_title
;
 A Polar Luminescent Zn Polymer Containing an Unusual Noninterpenetrated
 utp Net
;
_journal_issue 8
_journal_name_full 'Inorganic Chemistry'
_journal_page_first 3161
_journal_page_last 3163
_journal_paper_doi 10.1021/ic060276t
_journal_volume 45
_journal_year 2006
_chemical_formula_sum 'C22 H20 N2 O7 Zn'
_chemical_formula_weight 489.77
_chemical_name_systematic
;
 ?
;
_space_group_IT_number 33
_symmetry_cell_setting orthorhombic
_symmetry_space_group_name_Hall 'P 2c -2n'
_symmetry_space_group_name_H-M 'P n a 21'
_atom_sites_solution_hydrogens geom
_atom_sites_solution_primary direct
_atom_sites_solution_secondary difmap
_audit_creation_method SHELXL-97
_cell_angle_alpha 90.00
_cell_angle_beta 90.00
_cell_angle_gamma 90.00
_cell_formula_units_Z 4
_cell_length_a 19.0972(12)
_cell_length_b 7.8864(5)
_cell_length_c 13.7586(8)
_cell_measurement_reflns_used 176
_cell_measurement_temperature 293(2)
_cell_measurement_theta_max 25.02
_cell_measurement_theta_min 2.13
_cell_volume 2072.2(2)
_computing_cell_refinement 'Siemens SMART & SAINT'
_computing_data_collection 'Siemens SMART'
_computing_data_reduction 'Siemens XPREP'
_computing_molecular_graphics 'Bruker SHELXTL'
_computing_publication_material 'Bruker SHELXTL'
_computing_structure_refinement 'Siemens SHELXTL'
_computing_structure_solution 'Siemens SHELXTL'
_diffrn_ambient_temperature 293(2)
_diffrn_measured_fraction_theta_full 0.983
_diffrn_measured_fraction_theta_max 0.983
_diffrn_measurement_device_type 'CCD area detector'
_diffrn_measurement_method 'phi and omega scans'
_diffrn_radiation_monochromator graphite
_diffrn_radiation_source 'fine-focus sealed tube'
_diffrn_radiation_type MoK\a
_diffrn_radiation_wavelength 0.71073
_diffrn_reflns_av_R_equivalents 0.0353
_diffrn_reflns_av_sigmaI/netI 0.0466
_diffrn_reflns_limit_h_max 22
_diffrn_reflns_limit_h_min -22
_diffrn_reflns_limit_k_max 9
_diffrn_reflns_limit_k_min -4
_diffrn_reflns_limit_l_max 9
_diffrn_reflns_limit_l_min -15
_diffrn_reflns_number 4843
_diffrn_reflns_theta_full 25.02
_diffrn_reflns_theta_max 25.02
_diffrn_reflns_theta_min 2.13
_diffrn_standards_decay_% none
_diffrn_standards_interval_count none
_diffrn_standards_interval_time none
_diffrn_standards_number none
_exptl_absorpt_coefficient_mu 1.234
_exptl_absorpt_correction_T_max 1.0000
_exptl_absorpt_correction_T_min .7616
_exptl_absorpt_correction_type empirical
_exptl_absorpt_process_details 'SADABS (Sheldrick, 1996)'
_exptl_crystal_colour colorless
_exptl_crystal_density_diffrn 1.570
_exptl_crystal_density_method 'not measured'
_exptl_crystal_description prism
_exptl_crystal_F_000 1008
_exptl_crystal_size_max .25
_exptl_crystal_size_mid .20
_exptl_crystal_size_min .15
_refine_diff_density_max 0.447
_refine_diff_density_min -0.466
_refine_diff_density_rms 0.079
_refine_ls_abs_structure_details 'Flack H D (1983), Acta Cryst. A39, 876-881'
_refine_ls_abs_structure_Flack 0.04(2)
_refine_ls_extinction_method none
_refine_ls_goodness_of_fit_ref 1.026
_refine_ls_hydrogen_treatment none
_refine_ls_matrix_type full
_refine_ls_number_parameters 289
_refine_ls_number_reflns 2757
_refine_ls_number_restraints 1
_refine_ls_restrained_S_all 1.026
_refine_ls_R_factor_gt 0.0460
_refine_ls_shift/su_max 0.000
_refine_ls_shift/su_mean 0.000
_refine_ls_structure_factor_coef Fsqd
_refine_ls_weighting_details 'calc w=1/[\s^2^(Fo^2^)+(0.1000P)^2^+0.0000P] where P=(Fo^2^+2Fc^2^)/3'
_refine_ls_weighting_scheme calc
_refine_ls_wR_factor_gt 0.1228
_refine_ls_wR_factor_ref 0.1397
_reflns_number_gt 2318
_reflns_number_total 2757
_reflns_threshold_expression >2sigma(I)
_cod_data_source_file ic060276tsup1.cif
_cod_data_source_block a
_cod_depositor_comments
;
The following automatic conversions were performed:

'_symmetry_cell_setting' value 'Orthorhombic' changed to
'orthorhombic' according to
/home/saulius/struct/CIF-dictionaries/cif_core.dic dictionary named
'cif_core.dic' version 2.4.2 from 2011-04-26.

Automatic conversion script
Id: cif_fix_values 1891 2012-01-12 08:04:46Z andrius 
;
_cod_original_sg_symbol_H-M Pna2(1)
_cod_database_code 4332355
_refine_ls_r_factor_ref 0.0627

loop_
_symmetry_equiv_pos_as_xyz
'x, y, z'
'-x, -y, z+1/2'
'x+1/2, -y+1/2, z'
'-x+1/2, y+1/2, z+1/2'

loop_
_atom_site_label
_atom_site_type_symbol
_atom_site_fract_x
_atom_site_fract_y
_atom_site_fract_z
_atom_site_U_iso_or_equiv
_atom_site_adp_type
_atom_site_occupancy
_atom_site_symmetry_multiplicity
_atom_site_calc_flag
_atom_site_refinement_flags
Zn1 Zn -0.11266(3) -0.45299(8) 1.34601(7) 0.0256(2) Uani 1 1 d .
C1 C 0.0779(3) -0.6964(8) 1.2750(5) 0.0268(14) Uani 1 1 d .
C2 C 0.1366(3) -0.7511(7) 1.3277(5) 0.0291(17) Uani 1 1 d .
H2A H 0.1341 -0.7597 1.3950 0.035 Uiso 1 1 calc R
C3 C 0.1983(3) -0.7924(8) 1.2803(5) 0.0297(15) Uani 1 1 d .
C4 C 0.2008(3) -0.7794(8) 1.1792(5) 0.0289(15) Uani 1 1 d .
H4A H 0.2412 -0.8125 1.1466 0.035 Uiso 1 1 calc R
C5 C 0.1446(3) -0.7185(8) 1.1265(5) 0.0284(15) Uani 1 1 d .
C6 C 0.0825(3) -0.6767(8) 1.1766(5) 0.0289(15) Uani 1 1 d .
H6A H 0.0443 -0.6351 1.1423 0.035 Uiso 1 1 calc R
C7 C 0.0104(3) -0.6572(8) 1.3291(5) 0.0294(17) Uani 1 1 d .
C8 C 0.2609(3) -0.8471(8) 1.3371(7) 0.0331(14) Uani 1 1 d .
C9 C 0.1490(3) -0.6922(9) 1.0199(5) 0.0331(16) Uani 1 1 d .
C11 C -0.1168(3) -0.0830(9) 1.2839(6) 0.0375(18) Uani 1 1 d .
H11A H -0.1261 -0.0608 1.3491 0.045 Uiso 1 1 calc R
C12 C -0.1103(3) 0.0526(9) 1.2209(7) 0.0412(19) Uani 1 1 d .
H12A H -0.1168 0.1628 1.2433 0.049 Uiso 1 1 calc R
C13 C -0.0940(4) 0.0231(10) 1.1233(6) 0.0390(18) Uani 1 1 d .
C14 C -0.0871(4) -0.1441(10) 1.0959(6) 0.0443(19) Uani 1 1 d .
H14A H -0.0763 -0.1713 1.0318 0.053 Uiso 1 1 calc R
C15 C -0.0963(4) -0.2698(9) 1.1630(6) 0.0407(18) Uani 1 1 d .
H15A H -0.0924 -0.3814 1.1419 0.049 Uiso 1 1 calc R
C16 C -0.0846(5) 0.1664(12) 1.0516(7) 0.058(2) Uani 1 1 d .
H16A H -0.1070 0.2664 1.0784 0.070 Uiso 1 1 calc R
H16B H -0.0350 0.1907 1.0469 0.070 Uiso 1 1 calc R
C17 C -0.1119(4) 0.1410(12) 0.9518(7) 0.053(2) Uani 1 1 d .
H17A H -0.0900 0.0412 0.9239 0.064 Uiso 1 1 calc R
H17B H -0.1619 0.1200 0.9551 0.064 Uiso 1 1 calc R
C18 C -0.0992(7) 0.2866(15) 0.8873(8) 0.080(4) Uani 1 1 d .
H18A H -0.0492 0.3079 0.8858 0.096 Uiso 1 1 calc R
H18B H -0.1212 0.3854 0.9159 0.096 Uiso 1 1 calc R
C19 C -0.1247(4) 0.2703(11) 0.7834(8) 0.056(3) Uani 1 1 d .
C20 C -0.1934(4) 0.2977(13) 0.7625(7) 0.066(3) Uani 1 1 d .
H20A H -0.2257 0.3149 0.8122 0.079 Uiso 1 1 calc R
C21 C -0.2151(5) 0.2999(14) 0.6653(8) 0.073(3) Uani 1 1 d .
H21A H -0.2616 0.3210 0.6497 0.087 Uiso 1 1 calc R
C22 C -0.1034(5) 0.2391(15) 0.6133(8) 0.065(3) Uani 1 1 d .
H22A H -0.0726 0.2179 0.5624 0.078 Uiso 1 1 calc R
C23 C -0.0803(5) 0.2366(14) 0.7099(8) 0.072(3) Uani 1 1 d .
H23A H -0.0337 0.2113 0.7234 0.086 Uiso 1 1 calc R
N1 N -0.1105(3) -0.2438(7) 1.2560(5) 0.0296(13) Uani 1 1 d .
N2 N -0.1692(4) 0.2718(8) 0.5966(5) 0.0530(18) Uani 1 1 d .
H2B H -0.1832 0.2752 0.5372 0.064 Uiso 1 1 calc R
O1 O -0.0318(2) -0.5607(5) 1.2851(4) 0.0317(11) Uani 1 1 d .
O1W O 0.2932(7) -1.0166(16) 1.0122(10) 0.169(5) Uani 1 1 d .
O2 O -0.0001(3) -0.7194(8) 1.4099(4) 0.0595(17) Uani 1 1 d .
O3 O 0.2646(3) -0.8091(8) 1.4234(5) 0.0604(16) Uani 1 1 d .
O4 O 0.3070(2) -0.9283(6) 1.2915(4) 0.0397(13) Uani 1 1 d .
O5 O 0.1993(3) -0.7499(8) 0.9735(4) 0.0581(16) Uani 1 1 d .
O6 O 0.1000(2) -0.6062(7) 0.9804(4) 0.0393(12) Uani 1 1 d .

loop_
_atom_site_aniso_label
_atom_site_aniso_U_11
_atom_site_aniso_U_22
_atom_site_aniso_U_33
_atom_site_aniso_U_23
_atom_site_aniso_U_13
_atom_site_aniso_U_12
Zn1 0.0220(3) 0.0320(4) 0.0226(4) -0.0011(4) 0.0000(4) -0.0006(2)
C1 0.024(3) 0.029(3) 0.027(4) 0.001(3) 0.006(3) 0.004(2)
C2 0.027(3) 0.035(3) 0.025(5) 0.005(3) 0.003(3) -0.003(2)
C3 0.029(3) 0.034(4) 0.025(4) 0.000(3) 0.001(3) 0.002(3)
C4 0.020(3) 0.038(4) 0.028(4) -0.001(3) 0.004(3) 0.003(2)
C5 0.025(3) 0.034(4) 0.026(4) 0.001(3) -0.001(3) 0.001(3)
C6 0.026(3) 0.028(3) 0.033(4) 0.007(3) -0.002(3) 0.005(3)
C7 0.024(3) 0.041(3) 0.024(5) -0.003(3) 0.002(3) 0.006(2)
C8 0.031(3) 0.035(3) 0.034(5) 0.002(4) -0.001(4) -0.001(2)
C9 0.026(3) 0.041(4) 0.032(4) 0.001(3) -0.005(3) 0.000(3)
C11 0.047(4) 0.038(4) 0.028(5) 0.000(3) 0.002(3) 0.001(3)
C12 0.059(5) 0.029(4) 0.036(5) -0.002(3) -0.007(4) -0.002(3)
C13 0.042(4) 0.049(4) 0.027(5) -0.002(4) -0.012(3) -0.006(3)
C14 0.049(4) 0.050(5) 0.034(5) -0.004(4) -0.002(3) 0.003(4)
C15 0.068(5) 0.029(4) 0.025(5) -0.006(4) -0.003(4) 0.008(3)
C16 0.075(6) 0.062(5) 0.038(6) 0.002(5) -0.009(5) -0.026(5)
C17 0.071(6) 0.047(5) 0.042(6) 0.012(4) -0.008(4) -0.019(4)
C18 0.128(9) 0.066(7) 0.047(7) 0.029(5) -0.029(6) -0.036(6)
C19 0.061(5) 0.050(6) 0.058(7) 0.025(5) -0.015(5) -0.024(4)
C20 0.044(5) 0.105(8) 0.048(6) 0.014(6) 0.004(4) -0.010(4)
C21 0.038(4) 0.119(9) 0.061(7) 0.014(6) 0.002(5) -0.006(5)
C22 0.063(6) 0.094(8) 0.038(6) -0.008(6) -0.002(4) 0.010(5)
C23 0.047(5) 0.099(8) 0.069(8) 0.008(6) -0.007(5) 0.004(5)
N1 0.032(3) 0.029(3) 0.028(4) 0.002(3) -0.005(2) 0.004(2)
N2 0.058(4) 0.062(4) 0.039(4) 0.009(3) -0.009(4) -0.010(3)
O1 0.027(2) 0.042(3) 0.026(3) 0.000(2) 0.0035(19) 0.0106(18)
O1W 0.208(13) 0.163(11) 0.137(12) -0.009(8) -0.011(10) 0.032(9)
O2 0.047(3) 0.099(5) 0.033(4) 0.023(3) 0.019(3) 0.027(3)
O3 0.048(3) 0.088(5) 0.046(4) -0.013(3) -0.018(3) 0.020(3)
O4 0.030(2) 0.055(3) 0.034(3) 0.014(3) 0.004(2) 0.013(2)
O5 0.043(3) 0.102(5) 0.029(3) 0.005(3) 0.009(3) 0.020(3)
O6 0.038(3) 0.053(3) 0.028(3) 0.009(3) 0.000(2) 0.007(2)

loop_
_atom_type_symbol
_atom_type_description
_atom_type_scat_dispersion_real
_atom_type_scat_dispersion_imag
_atom_type_scat_source
C C 0.0033 0.0016 'International Tables Vol C Tables 4.2.6.8 and 6.1.1.4'
H H 0.0000 0.0000 'International Tables Vol C Tables 4.2.6.8 and 6.1.1.4'
N N 0.0061 0.0033 'International Tables Vol C Tables 4.2.6.8 and 6.1.1.4'
O O 0.0106 0.0060 'International Tables Vol C Tables 4.2.6.8 and 6.1.1.4'
Zn Zn 0.2839 1.4301 'International Tables Vol C Tables 4.2.6.8 and 6.1.1.4'

loop_
_geom_angle_atom_site_label_1
_geom_angle_atom_site_label_2
_geom_angle_atom_site_label_3
_geom_angle
_geom_angle_site_symmetry_1
_geom_angle_site_symmetry_3
O6 Zn1 O4 125.9(2) 2_545 3_435
O6 Zn1 O1 114.8(2) 2_545 .
O4 Zn1 O1 104.4(2) 3_435 .
O6 Zn1 N1 112.4(2) 2_545 .
O4 Zn1 N1 99.7(2) 3_435 .
O1 Zn1 N1 94.2(2) . .
C6 C1 C2 119.7(5) . .
C6 C1 C7 121.1(6) . .
C2 C1 C7 119.2(6) . .
C3 C2 C1 120.6(7) . .
C3 C2 H2A 119.7 . .
C1 C2 H2A 119.7 . .
C2 C3 C4 118.7(6) . .
C2 C3 C8 120.2(7) . .
C4 C3 C8 121.1(6) . .
C5 C4 C3 121.5(6) . .
C5 C4 H4A 119.3 . .
C3 C4 H4A 119.3 . .
C4 C5 C6 118.5(6) . .
C4 C5 C9 121.6(6) . .
C6 C5 C9 119.9(6) . .
C1 C6 C5 120.8(6) . .
C1 C6 H6A 119.6 . .
C5 C6 H6A 119.6 . .
O2 C7 O1 124.7(6) . .
O2 C7 C1 119.9(6) . .
O1 C7 C1 115.4(6) . .
O3 C8 O4 124.6(6) . .
O3 C8 C3 118.9(6) . .
O4 C8 C3 116.5(8) . .
O5 C9 O6 123.0(7) . .
O5 C9 C5 120.1(6) . .
O6 C9 C5 116.9(6) . .
N1 C11 C12 123.2(8) . .
N1 C11 H11A 118.4 . .
C12 C11 H11A 118.4 . .
C11 C12 C13 119.6(7) . .
C11 C12 H12A 120.2 . .
C13 C12 H12A 120.2 . .
C14 C13 C12 116.3(7) . .
C14 C13 C16 121.7(8) . .
C12 C13 C16 121.9(7) . .
C15 C14 C13 119.8(8) . .
C15 C14 H14A 120.1 . .
C13 C14 H14A 120.1 . .
N1 C15 C14 124.6(7) . .
N1 C15 H15A 117.7 . .
C14 C15 H15A 117.7 . .
C17 C16 C13 117.5(7) . .
C17 C16 H16A 107.9 . .
C13 C16 H16A 107.9 . .
C17 C16 H16B 107.9 . .
C13 C16 H16B 107.9 . .
H16A C16 H16B 107.2 . .
C18 C17 C16 113.3(8) . .
C18 C17 H17A 108.9 . .
C16 C17 H17A 108.9 . .
C18 C17 H17B 108.9 . .
C16 C17 H17B 108.9 . .
H17A C17 H17B 107.7 . .
C17 C18 C19 116.7(9) . .
C17 C18 H18A 108.1 . .
C19 C18 H18A 108.1 . .
C17 C18 H18B 108.1 . .
C19 C18 H18B 108.1 . .
H18A C18 H18B 107.3 . .
C23 C19 C20 118.7(10) . .
C23 C19 C18 121.5(9) . .
C20 C19 C18 119.8(11) . .
C19 C20 C21 119.3(9) . .
C19 C20 H20A 120.4 . .
C21 C20 H20A 120.4 . .
N2 C21 C20 119.4(8) . .
N2 C21 H21A 120.3 . .
C20 C21 H21A 120.3 . .
N2 C22 C23 118.3(9) . .
N2 C22 H22A 120.8 . .
C23 C22 H22A 120.8 . .
C19 C23 C22 120.8(9) . .
C19 C23 H23A 119.6 . .
C22 C23 H23A 119.6 . .
C15 N1 C11 116.5(7) . .
C15 N1 Zn1 117.4(5) . .
C11 N1 Zn1 125.9(6) . .
C22 N2 C21 123.5(8) . .
C22 N2 H2B 118.2 . .
C21 N2 H2B 118.2 . .
C7 O1 Zn1 124.2(4) . .
C8 O4 Zn1 127.2(5) . 3_535
C9 O6 Zn1 116.5(5) . 2_544

loop_
_geom_bond_atom_site_label_1
_geom_bond_atom_site_label_2
_geom_bond_distance
_geom_bond_site_symmetry_2
Zn1 O6 1.923(5) 2_545
Zn1 O4 1.948(5) 3_435
Zn1 O1 1.951(4) .
Zn1 N1 2.063(6) .
C1 C6 1.365(9) .
C1 C2 1.404(9) .
C1 C7 1.520(8) .
C2 C3 1.385(8) .
C2 H2A 0.9300 .
C3 C4 1.396(9) .
C3 C8 1.491(9) .
C4 C5 1.382(9) .
C4 H4A 0.9300 .
C5 C6 1.411(9) .
C5 C9 1.484(10) .
C6 H6A 0.9300 .
C7 O2 1.231(9) .
C7 O1 1.263(7) .
C8 O3 1.227(10) .
C8 O4 1.257(8) .
C9 O5 1.239(8) .
C9 O6 1.277(8) .
C11 N1 1.331(9) .
C11 C12 1.382(11) .
C11 H11A 0.9300 .
C12 C13 1.399(12) .
C12 H12A 0.9300 .
C13 C14 1.378(11) .
C13 C16 1.510(12) .
C14 C15 1.367(11) .
C14 H14A 0.9300 .
C15 N1 1.323(10) .
C15 H15A 0.9300 .
C16 C17 1.483(12) .
C16 H16A 0.9700 .
C16 H16B 0.9700 .
C17 C18 1.471(13) .
C17 H17A 0.9700 .
C17 H17B 0.9700 .
C18 C19 1.515(14) .
C18 H18A 0.9700 .
C18 H18B 0.9700 .
C19 C23 1.347(15) .
C19 C20 1.361(11) .
C20 C21 1.400(13) .
C20 H20A 0.9300 .
C21 N2 1.307(12) .
C21 H21A 0.9300 .
C22 N2 1.304(11) .
C22 C23 1.400(14) .
C22 H22A 0.9300 .
C23 H23A 0.9300 .
N2 H2B 0.8600 .
O4 Zn1 1.948(5) 3_535
O6 Zn1 1.923(5) 2_544
